data_4348847
loop_
_publ_author_name
'Ebrahimi, Tannaz'
'Mamleeva, Emiliya'
'Yu, Insun'
'Hatzikiriakos, Savvas G.'
'Mehrkhodavandi, Parisa'

_publ_section_title
;
 The Role of Nitrogen Donors in Zinc Catalysts for Lactide Ring-Opening
 Polymerization.
;
_journal_issue 18
_journal_name_full 'Inorganic chemistry'
_journal_page_first 9445
_journal_page_last 9453
_journal_paper_doi 10.1021/acs.inorgchem.6b01722
_journal_volume 55
_journal_year 2016
_chemical_formula_moiety 'C25 H42 N2 O Zn'
_chemical_formula_sum 'C25 H42 N2 O Zn'
_chemical_formula_weight 451.97
_space_group_crystal_system monoclinic
_space_group_IT_number 14
_space_group_name_Hall '-P 2yn'
_space_group_name_H-M_alt 'P 1 21/n 1'
_atom_sites_solution_hydrogens geom
_atom_sites_solution_primary direct
_atom_sites_solution_secondary difmap
_audit_creation_method SHELXL-2012
_cell_angle_alpha 90
_cell_angle_beta 91.900(2)
_cell_angle_gamma 90
_cell_formula_units_Z 4
_cell_length_a 10.8221(13)
_cell_length_b 8.2063(10)
_cell_length_c 27.479(3)
_cell_measurement_reflns_used 9379
_cell_measurement_temperature 90(2)
_cell_measurement_theta_max 30.1
_cell_measurement_theta_min 2.87
_cell_volume 2439.1(5)
_computing_structure_refinement 'SHELXL-2012 (Sheldrick, 2012)'
_diffrn_ambient_temperature 90(2)
_diffrn_measured_fraction_theta_full 0.999
_diffrn_measured_fraction_theta_max 0.998
_diffrn_measurement_device_type 'Bruker X8 DUO'
_diffrn_measurement_method 'area detector'
_diffrn_radiation_monochromator graphite
_diffrn_radiation_source 'fine-focus sealed tube'
_diffrn_radiation_type MoK\a
_diffrn_radiation_wavelength 0.71073
_diffrn_reflns_av_R_equivalents 0.0300
_diffrn_reflns_av_unetI/netI 0.0154
_diffrn_reflns_Laue_measured_fraction_full 0.999
_diffrn_reflns_Laue_measured_fraction_max 0.998
_diffrn_reflns_limit_h_max 15
_diffrn_reflns_limit_h_min -15
_diffrn_reflns_limit_k_max 11
_diffrn_reflns_limit_k_min -11
_diffrn_reflns_limit_l_max 38
_diffrn_reflns_limit_l_min -38
_diffrn_reflns_number 65879
_diffrn_reflns_point_group_measured_fraction_full 0.999
_diffrn_reflns_point_group_measured_fraction_max 0.998
_diffrn_reflns_theta_full 25.242
_diffrn_reflns_theta_max 30.146
_diffrn_reflns_theta_min 1.483
_exptl_absorpt_coefficient_mu 1.024
_exptl_absorpt_correction_T_max 0.9064
_exptl_absorpt_correction_T_min 0.8307
_exptl_absorpt_correction_type multi-scan
_exptl_crystal_colour yellow
_exptl_crystal_density_diffrn 1.231
_exptl_crystal_density_method 'not measured'
_exptl_crystal_description irregular
_exptl_crystal_F_000 976
_exptl_crystal_size_max 0.27
_exptl_crystal_size_mid 0.10
_exptl_crystal_size_min 0.096
_refine_diff_density_max 0.598
_refine_diff_density_min -0.554
_refine_diff_density_rms 0.059
_refine_ls_extinction_method none
_refine_ls_goodness_of_fit_ref 1.112
_refine_ls_hydrogen_treatment mixed
_refine_ls_matrix_type full
_refine_ls_number_parameters 266
_refine_ls_number_reflns 7202
_refine_ls_number_restraints 0
_refine_ls_restrained_S_all 1.112
_refine_ls_R_factor_all 0.0320
_refine_ls_R_factor_gt 0.0278
_refine_ls_shift/su_max 0.001
_refine_ls_shift/su_mean 0.000
_refine_ls_structure_factor_coef Fsqd
_refine_ls_weighting_details
;
 w=1/[\s^2^(Fo^2^)+(0.0292P)^2^+1.5172P]
 where P=(Fo^2^+2Fc^2^)/3
;
_refine_ls_weighting_scheme calc
_refine_ls_wR_factor_gt 0.0688
_refine_ls_wR_factor_ref 0.0706
_reflns_Friedel_coverage 0.000
_reflns_number_gt 6535
_reflns_number_total 7202
_reflns_threshold_expression 'I > 2\s(I)'
_cod_data_source_file ic6b01722_si_002.cif
_cod_data_source_block shelx
_cod_original_sg_symbol_H-M 'P 21/n'
_cod_database_code 4348847
_shelx_space_group_comment
;
The symmetry employed for this shelxl refinement is uniquely defined
by the following loop, which should always be used as a source of
symmetry information in preference to the above space-group names.
They are only intended as comments.
;
_shelx_estimated_absorpt_t_min 0.6837
_shelx_estimated_absorpt_t_max 0.7460
_shelxl_version_number 2012-9

loop_
_space_group_symop_operation_xyz
'x, y, z'
'-x+1/2, y+1/2, -z+1/2'
'-x, -y, -z'
'x-1/2, -y-1/2, z-1/2'

loop_
_atom_site_label
_atom_site_type_symbol
_atom_site_fract_x
_atom_site_fract_y
_atom_site_fract_z
_atom_site_U_iso_or_equiv
_atom_site_adp_type
_atom_site_occupancy
_atom_site_site_symmetry_order
_atom_site_calc_flag
_atom_site_refinement_flags_posn
_atom_site_refinement_flags_adp
C1 C 0.23411(11) 0.25086(15) 0.19935(4) 0.0112(2) Uani 1 1 d . .
H1 H 0.2472 0.1304 0.2017 0.013 Uiso 1 1 calc R U
C2 C 0.13496(11) 0.28317(15) 0.15950(4) 0.0119(2) Uani 1 1 d . .
H2 H 0.1313 0.4040 0.1549 0.014 Uiso 1 1 calc R U
C3 C 0.17629(12) 0.21095(16) 0.11132(4) 0.0159(2) Uani 1 1 d . .
H3A H 0.1138 0.2356 0.0852 0.019 Uiso 1 1 calc R U
H3B H 0.1831 0.0910 0.1143 0.019 Uiso 1 1 calc R U
C4 C 0.30180(13) 0.28212(17) 0.09774(5) 0.0191(3) Uani 1 1 d . .
H4A H 0.3296 0.2285 0.0677 0.023 Uiso 1 1 calc R U
H4B H 0.2921 0.3999 0.0909 0.023 Uiso 1 1 calc R U
C5 C 0.39992(12) 0.25876(17) 0.13829(5) 0.0170(2) Uani 1 1 d . .
H5A H 0.4774 0.3132 0.1292 0.020 Uiso 1 1 calc R U
H5B H 0.4174 0.1411 0.1425 0.020 Uiso 1 1 calc R U
C6 C 0.35660(11) 0.32974(15) 0.18638(4) 0.0135(2) Uani 1 1 d . .
H6A H 0.4196 0.3088 0.2126 0.016 Uiso 1 1 calc R U
H6B H 0.3457 0.4491 0.1832 0.016 Uiso 1 1 calc R U
C7 C 0.24124(10) 0.25937(14) 0.28536(4) 0.0101(2) Uani 1 1 d . .
C8 C 0.06914(10) 0.29248(14) 0.34385(4) 0.0099(2) Uani 1 1 d . .
C9 C 0.03518(10) 0.28081(14) 0.39414(4) 0.0104(2) Uani 1 1 d . .
C10 C 0.12842(11) 0.26797(14) 0.42977(4) 0.0106(2) Uani 1 1 d . .
H10 H 0.1050 0.2669 0.4628 0.013 Uiso 1 1 calc R U
C11 C 0.25614(10) 0.25634(14) 0.42051(4) 0.0095(2) Uani 1 1 d . .
C12 C 0.28717(10) 0.25440(13) 0.37237(4) 0.00919(19) Uani 1 1 d . .
H12 H 0.3711 0.2384 0.3645 0.011 Uiso 1 1 calc R U
C13 C 0.19750(10) 0.27550(14) 0.33421(4) 0.00905(19) Uani 1 1 d . .
C14 C -0.10176(11) 0.28157(16) 0.40735(4) 0.0128(2) Uani 1 1 d . .
C15 C -0.16747(12) 0.13488(19) 0.38329(5) 0.0207(3) Uani 1 1 d . .
H15A H -0.2548 0.1351 0.3917 0.031 Uiso 1 1 calc R U
H15B H -0.1284 0.0338 0.3950 0.031 Uiso 1 1 calc R U
H15C H -0.1611 0.1421 0.3479 0.031 Uiso 1 1 calc R U
C16 C -0.16455(12) 0.44105(18) 0.39048(5) 0.0206(3) Uani 1 1 d . .
H16A H -0.2516 0.4394 0.3992 0.031 Uiso 1 1 calc R U
H16B H -0.1591 0.4515 0.3551 0.031 Uiso 1 1 calc R U
H16C H -0.1229 0.5337 0.4064 0.031 Uiso 1 1 calc R U
C17 C -0.11809(11) 0.26699(17) 0.46259(4) 0.0166(2) Uani 1 1 d . .
H17A H -0.2064 0.2679 0.4694 0.025 Uiso 1 1 calc R U
H17B H -0.0772 0.3590 0.4791 0.025 Uiso 1 1 calc R U
H17C H -0.0811 0.1647 0.4744 0.025 Uiso 1 1 calc R U
C18 C 0.35091(11) 0.24740(14) 0.46318(4) 0.0108(2) Uani 1 1 d . .
C19 C 0.33780(12) 0.39925(16) 0.49530(4) 0.0153(2) Uani 1 1 d . .
H19A H 0.3983 0.3942 0.5226 0.023 Uiso 1 1 calc R U
H19B H 0.2541 0.4033 0.5078 0.023 Uiso 1 1 calc R U
H19C H 0.3526 0.4972 0.4759 0.023 Uiso 1 1 calc R U
C20 C 0.32831(13) 0.09536(16) 0.49438(5) 0.0189(2) Uani 1 1 d . .
H20A H 0.3896 0.0914 0.5214 0.028 Uiso 1 1 calc R U
H20B H 0.3359 -0.0026 0.4743 0.028 Uiso 1 1 calc R U
H20C H 0.2451 0.1003 0.5073 0.028 Uiso 1 1 calc R U
C21 C 0.48379(11) 0.24150(17) 0.44537(5) 0.0163(2) Uani 1 1 d . .
H21A H 0.5418 0.2359 0.4735 0.024 Uiso 1 1 calc R U
H21B H 0.5003 0.3398 0.4264 0.024 Uiso 1 1 calc R U
H21C H 0.4940 0.1450 0.4249 0.024 Uiso 1 1 calc R U
C22 C 0.00257(12) 0.05730(16) 0.18855(5) 0.0174(2) Uani 1 1 d . .
H22A H 0.0679 0.0285 0.2126 0.026 Uiso 1 1 calc R U
H22B H 0.0124 -0.0072 0.1589 0.026 Uiso 1 1 calc R U
H22C H -0.0783 0.0344 0.2020 0.026 Uiso 1 1 calc R U
C23 C -0.08783(12) 0.27489(17) 0.14080(5) 0.0177(2) Uani 1 1 d . .
H23A H -0.0825 0.3911 0.1330 0.027 Uiso 1 1 calc R U
H23B H -0.1685 0.2516 0.1544 0.027 Uiso 1 1 calc R U
H23C H -0.0782 0.2105 0.1111 0.027 Uiso 1 1 calc R U
C24 C -0.08154(12) 0.59981(16) 0.22242(5) 0.0167(2) Uani 1 1 d . .
H24A H -0.0206 0.6877 0.2173 0.020 Uiso 1 1 calc R U
H24B H -0.1243 0.5780 0.1907 0.020 Uiso 1 1 calc R U
C25 C -0.17679(15) 0.6607(2) 0.25806(7) 0.0324(4) Uani 1 1 d . .
H25A H -0.2169 0.7591 0.2449 0.049 Uiso 1 1 calc R U
H25B H -0.1353 0.6861 0.2894 0.049 Uiso 1 1 calc R U
H25C H -0.2392 0.5761 0.2627 0.049 Uiso 1 1 calc R U
N1 N 0.18478(9) 0.30784(13) 0.24592(3) 0.01091(18) Uani 1 1 d . .
N2 N 0.01109(9) 0.23190(13) 0.17677(4) 0.01173(18) Uani 1 1 d . .
O1 O -0.01572(8) 0.31273(12) 0.30944(3) 0.01477(17) Uani 1 1 d . .
Zn1 Zn 0.00924(2) 0.39950(2) 0.24345(2) 0.01072(4) Uani 1 1 d . .
HN1 H 0.3189(15) 0.202(2) 0.2831(6) 0.013(4) Uiso 1 1 d . .

loop_
_atom_site_aniso_label
_atom_site_aniso_U_11
_atom_site_aniso_U_22
_atom_site_aniso_U_33
_atom_site_aniso_U_23
_atom_site_aniso_U_13
_atom_site_aniso_U_12
C1 0.0138(5) 0.0115(5) 0.0085(5) -0.0004(4) 0.0023(4) 0.0030(4)
C2 0.0146(5) 0.0117(5) 0.0093(5) -0.0007(4) 0.0011(4) 0.0007(4)
C3 0.0229(6) 0.0164(6) 0.0085(5) -0.0019(4) 0.0025(4) 0.0004(5)
C4 0.0253(6) 0.0210(6) 0.0114(5) 0.0017(5) 0.0064(5) 0.0010(5)
C5 0.0180(6) 0.0184(6) 0.0149(5) 0.0004(4) 0.0078(4) 0.0020(5)
C6 0.0135(5) 0.0140(5) 0.0133(5) 0.0000(4) 0.0033(4) 0.0018(4)
C7 0.0091(5) 0.0108(5) 0.0105(5) -0.0008(4) 0.0008(4) 0.0002(4)
C8 0.0093(5) 0.0110(5) 0.0095(5) -0.0005(4) 0.0000(4) 0.0004(4)
C9 0.0092(5) 0.0121(5) 0.0099(5) 0.0001(4) 0.0009(4) -0.0001(4)
C10 0.0119(5) 0.0120(5) 0.0080(5) 0.0000(4) 0.0012(4) -0.0003(4)
C11 0.0099(5) 0.0085(5) 0.0101(5) 0.0001(4) -0.0014(4) -0.0006(4)
C12 0.0085(5) 0.0081(5) 0.0109(5) 0.0002(4) -0.0005(4) 0.0002(4)
C13 0.0095(5) 0.0094(5) 0.0083(5) -0.0005(4) 0.0004(4) 0.0005(4)
C14 0.0088(5) 0.0185(6) 0.0112(5) 0.0010(4) 0.0025(4) 0.0005(4)
C15 0.0127(5) 0.0294(7) 0.0202(6) -0.0054(5) 0.0020(5) -0.0067(5)
C16 0.0156(6) 0.0281(7) 0.0186(6) 0.0065(5) 0.0064(5) 0.0089(5)
C17 0.0127(5) 0.0245(6) 0.0129(5) 0.0013(5) 0.0040(4) -0.0005(5)
C18 0.0105(5) 0.0117(5) 0.0101(5) 0.0006(4) -0.0027(4) 0.0000(4)
C19 0.0173(5) 0.0162(6) 0.0123(5) -0.0023(4) -0.0032(4) -0.0001(5)
C20 0.0224(6) 0.0168(6) 0.0171(6) 0.0064(5) -0.0068(5) -0.0028(5)
C21 0.0111(5) 0.0230(6) 0.0146(5) -0.0011(5) -0.0029(4) 0.0020(5)
C22 0.0194(6) 0.0123(5) 0.0206(6) 0.0003(5) 0.0042(5) -0.0010(5)
C23 0.0178(6) 0.0219(6) 0.0131(5) -0.0020(5) -0.0044(4) 0.0008(5)
C24 0.0162(5) 0.0176(6) 0.0160(5) -0.0006(5) -0.0015(4) 0.0060(5)
C25 0.0249(7) 0.0278(8) 0.0457(10) 0.0081(7) 0.0157(7) 0.0125(6)
N1 0.0114(4) 0.0131(5) 0.0083(4) -0.0016(3) 0.0013(3) 0.0013(4)
N2 0.0123(4) 0.0120(5) 0.0107(4) -0.0003(3) -0.0007(3) 0.0005(4)
O1 0.0091(4) 0.0255(5) 0.0096(4) 0.0013(3) -0.0013(3) 0.0024(3)
Zn1 0.01088(7) 0.01286(7) 0.00836(6) -0.00094(5) -0.00077(4) 0.00382(5)

loop_
_atom_type_symbol
_atom_type_description
_atom_type_scat_dispersion_real
_atom_type_scat_dispersion_imag
_atom_type_scat_source
C C 0.0033 0.0016 'International Tables Vol C Tables 4.2.6.8 and 6.1.1.4'
H H 0.0000 0.0000 'International Tables Vol C Tables 4.2.6.8 and 6.1.1.4'
N N 0.0061 0.0033 'International Tables Vol C Tables 4.2.6.8 and 6.1.1.4'
O O 0.0106 0.0060 'International Tables Vol C Tables 4.2.6.8 and 6.1.1.4'
Zn Zn 0.2839 1.4301 'International Tables Vol C Tables 4.2.6.8 and 6.1.1.4'

loop_
_geom_angle_atom_site_label_1
_geom_angle_atom_site_label_2
_geom_angle_atom_site_label_3
_geom_angle
N1 C1 C6 114.13(10)
N1 C1 C2 107.44(9)
C6 C1 C2 110.66(10)
N1 C1 H1 108.1
C6 C1 H1 108.1
C2 C1 H1 108.1
N2 C2 C1 109.78(9)
N2 C2 C3 117.11(10)
C1 C2 C3 109.49(10)
N2 C2 H2 106.6
C1 C2 H2 106.6
C3 C2 H2 106.6
C2 C3 C4 110.42(10)
C2 C3 H3A 109.6
C4 C3 H3A 109.6
C2 C3 H3B 109.6
C4 C3 H3B 109.6
H3A C3 H3B 108.1
C5 C4 C3 112.01(10)
C5 C4 H4A 109.2
C3 C4 H4A 109.2
C5 C4 H4B 109.2
C3 C4 H4B 109.2
H4A C4 H4B 107.9
C4 C5 C6 110.89(10)
C4 C5 H5A 109.5
C6 C5 H5A 109.5
C4 C5 H5B 109.5
C6 C5 H5B 109.5
H5A C5 H5B 108.0
C1 C6 C5 109.44(10)
C1 C6 H6A 109.8
C5 C6 H6A 109.8
C1 C6 H6B 109.8
C5 C6 H6B 109.8
H6A C6 H6B 108.2
N1 C7 C13 126.31(11)
N1 C7 HN1 118.9(9)
C13 C7 HN1 114.7(9)
O1 C8 C13 122.83(10)
O1 C8 C9 120.37(10)
C13 C8 C9 116.76(10)
C10 C9 C8 118.57(10)
C10 C9 C14 121.21(10)
C8 C9 C14 120.22(10)
C9 C10 C11 124.73(10)
C9 C10 H10 117.6
C11 C10 H10 117.6
C12 C11 C10 116.37(10)
C12 C11 C18 123.80(10)
C10 C11 C18 119.83(10)
C11 C12 C13 121.85(10)
C11 C12 H12 119.1
C13 C12 H12 119.1
C12 C13 C8 121.41(10)
C12 C13 C7 116.07(10)
C8 C13 C7 122.12(10)
C15 C14 C9 109.34(10)
C15 C14 C17 107.27(10)
C9 C14 C17 112.07(10)
C15 C14 C16 110.08(11)
C9 C14 C16 110.59(10)
C17 C14 C16 107.41(10)
C14 C15 H15A 109.5
C14 C15 H15B 109.5
H15A C15 H15B 109.5
C14 C15 H15C 109.5
H15A C15 H15C 109.5
H15B C15 H15C 109.5
C14 C16 H16A 109.5
C14 C16 H16B 109.5
H16A C16 H16B 109.5
C14 C16 H16C 109.5
H16A C16 H16C 109.5
H16B C16 H16C 109.5
C14 C17 H17A 109.5
C14 C17 H17B 109.5
H17A C17 H17B 109.5
C14 C17 H17C 109.5
H17A C17 H17C 109.5
H17B C17 H17C 109.5
C11 C18 C21 111.56(10)
C11 C18 C19 109.16(9)
C21 C18 C19 108.30(10)
C11 C18 C20 110.51(10)
C21 C18 C20 108.67(10)
C19 C18 C20 108.57(10)
C18 C19 H19A 109.5
C18 C19 H19B 109.5
H19A C19 H19B 109.5
C18 C19 H19C 109.5
H19A C19 H19C 109.5
H19B C19 H19C 109.5
C18 C20 H20A 109.5
C18 C20 H20B 109.5
H20A C20 H20B 109.5
C18 C20 H20C 109.5
H20A C20 H20C 109.5
H20B C20 H20C 109.5
C18 C21 H21A 109.5
C18 C21 H21B 109.5
H21A C21 H21B 109.5
C18 C21 H21C 109.5
H21A C21 H21C 109.5
H21B C21 H21C 109.5
N2 C22 H22A 109.5
N2 C22 H22B 109.5
H22A C22 H22B 109.5
N2 C22 H22C 109.5
H22A C22 H22C 109.5
H22B C22 H22C 109.5
N2 C23 H23A 109.5
N2 C23 H23B 109.5
H23A C23 H23B 109.5
N2 C23 H23C 109.5
H23A C23 H23C 109.5
H23B C23 H23C 109.5
C25 C24 Zn1 114.88(10)
C25 C24 H24A 108.5
Zn1 C24 H24A 108.5
C25 C24 H24B 108.5
Zn1 C24 H24B 108.5
H24A C24 H24B 107.5
C24 C25 H25A 109.5
C24 C25 H25B 109.5
H25A C25 H25B 109.5
C24 C25 H25C 109.5
H25A C25 H25C 109.5
H25B C25 H25C 109.5
C7 N1 C1 117.09(10)
C7 N1 Zn1 123.78(8)
C1 N1 Zn1 116.72(7)
C22 N2 C23 109.30(10)
C22 N2 C2 113.98(10)
C23 N2 C2 110.96(9)
C22 N2 Zn1 113.95(8)
C23 N2 Zn1 111.51(8)
C2 N2 Zn1 96.69(7)
C8 O1 Zn1 126.59(8)
O1 Zn1 C24 118.88(5)
O1 Zn1 N1 89.54(4)
C24 Zn1 N1 139.76(5)
O1 Zn1 N2 121.52(4)
C24 Zn1 N2 106.31(5)
N1 Zn1 N2 76.87(4)

loop_
_geom_bond_atom_site_label_1
_geom_bond_atom_site_label_2
_geom_bond_distance
C1 N1 1.4789(14)
C1 C6 1.5279(17)
C1 C2 1.5306(16)
C1 H1 1.0000
C2 N2 1.4971(15)
C2 C3 1.5309(16)
C2 H2 1.0000
C3 C4 1.5357(19)
C3 H3A 0.9900
C3 H3B 0.9900
C4 C5 1.5255(19)
C4 H4A 0.9900
C4 H4B 0.9900
C5 C6 1.5318(17)
C5 H5A 0.9900
C5 H5B 0.9900
C6 H6A 0.9900
C6 H6B 0.9900
C7 N1 1.2892(15)
C7 C13 1.4441(15)
C7 HN1 0.967(16)
C8 O1 1.3067(13)
C8 C13 1.4295(15)
C8 C9 1.4449(15)
C9 C10 1.3865(15)
C9 C14 1.5375(16)
C10 C11 1.4170(16)
C10 H10 0.9500
C11 C12 1.3756(15)
C11 C18 1.5338(15)
C12 C13 1.4157(15)
C12 H12 0.9500
C14 C15 1.5364(18)
C14 C17 1.5386(17)
C14 C16 1.5390(18)
C15 H15A 0.9800
C15 H15B 0.9800
C15 H15C 0.9800
C16 H16A 0.9800
C16 H16B 0.9800
C16 H16C 0.9800
C17 H17A 0.9800
C17 H17B 0.9800
C17 H17C 0.9800
C18 C21 1.5350(17)
C18 C19 1.5363(17)
C18 C20 1.5380(17)
C19 H19A 0.9800
C19 H19B 0.9800
C19 H19C 0.9800
C20 H20A 0.9800
C20 H20B 0.9800
C20 H20C 0.9800
C21 H21A 0.9800
C21 H21B 0.9800
C21 H21C 0.9800
C22 N2 1.4726(16)
C22 H22A 0.9800
C22 H22B 0.9800
C22 H22C 0.9800
C23 N2 1.4756(15)
C23 H23A 0.9800
C23 H23B 0.9800
C23 H23C 0.9800
C24 C25 1.529(2)
C24 Zn1 1.9909(13)
C24 H24A 0.9900
C24 H24B 0.9900
C25 H25A 0.9800
C25 H25B 0.9800
C25 H25C 0.9800
N1 Zn1 2.0423(10)
N2 Zn1 2.2916(10)
O1 Zn1 1.9750(9)

loop_
_geom_torsion_atom_site_label_1
_geom_torsion_atom_site_label_2
_geom_torsion_atom_site_label_3
_geom_torsion_atom_site_label_4
_geom_torsion
N1 C1 C2 N2 -44.56(12)
C6 C1 C2 N2 -169.76(9)
N1 C1 C2 C3 -174.43(10)
C6 C1 C2 C3 60.37(13)
N2 C2 C3 C4 177.26(10)
C1 C2 C3 C4 -56.97(13)
C2 C3 C4 C5 55.07(14)
C3 C4 C5 C6 -54.99(14)
N1 C1 C6 C5 178.69(10)
C2 C1 C6 C5 -59.99(13)
C4 C5 C6 C1 56.72(14)
O1 C8 C9 C10 -176.65(11)
C13 C8 C9 C10 5.32(16)
O1 C8 C9 C14 3.76(17)
C13 C8 C9 C14 -174.27(10)
C8 C9 C10 C11 -3.65(18)
C14 C9 C10 C11 175.94(11)
C9 C10 C11 C12 -1.45(18)
C9 C10 C11 C18 178.32(11)
C10 C11 C12 C13 4.71(17)
C18 C11 C12 C13 -175.05(10)
C11 C12 C13 C8 -2.90(17)
C11 C12 C13 C7 -175.79(11)
O1 C8 C13 C12 179.73(11)
C9 C8 C13 C12 -2.29(16)
O1 C8 C13 C7 -7.81(18)
C9 C8 C13 C7 170.17(11)
N1 C7 C13 C12 -163.59(12)
N1 C7 C13 C8 23.57(19)
C10 C9 C14 C15 -118.76(13)
C8 C9 C14 C15 60.82(14)
C10 C9 C14 C17 0.05(16)
C8 C9 C14 C17 179.63(11)
C10 C9 C14 C16 119.87(13)
C8 C9 C14 C16 -60.55(15)
C12 C11 C18 C21 1.78(16)
C10 C11 C18 C21 -177.98(11)
C12 C11 C18 C19 121.43(12)
C10 C11 C18 C19 -58.32(14)
C12 C11 C18 C20 -119.24(13)
C10 C11 C18 C20 61.01(14)
C13 C7 N1 C1 -168.34(11)
C13 C7 N1 Zn1 -6.56(17)
C6 C1 N1 C7 -72.08(14)
C2 C1 N1 C7 164.83(10)
C6 C1 N1 Zn1 124.83(9)
C2 C1 N1 Zn1 1.75(12)
C1 C2 N2 C22 -61.07(12)
C3 C2 N2 C22 64.55(13)
C1 C2 N2 C23 175.01(10)
C3 C2 N2 C23 -59.36(14)
C1 C2 N2 Zn1 58.89(9)
C3 C2 N2 Zn1 -175.49(9)
C13 C8 O1 Zn1 -22.90(17)
C9 C8 O1 Zn1 159.19(9)
